data_4083716
loop_
_publ_author_name
'Contrella, Nathan D.'
'Sampson, Jessica R.'
'Jordan, Richard F.'

_publ_section_title
;
 Copolymerization of Ethylene and Methyl Acrylate by Cationic Palladium
 Catalysts That Contain Phosphine-Diethyl Phosphonate Ancillary Ligands
;
_journal_name_full Organometallics
_journal_page_first 140623145555006
_journal_paper_doi 10.1021/om5004489
_journal_year 2014
_chemical_formula_sum 'C25 H42 F6 N O3 P2 Pd Sb'
_chemical_formula_weight 808.69
_chemical_name_systematic
; 
 ? 
;
_space_group_crystal_system monoclinic
_space_group_IT_number 14
_symmetry_space_group_name_Hall '-P 2ybc'
_symmetry_space_group_name_H-M 'P 1 21/c 1'
_atom_sites_solution_hydrogens geom
_atom_sites_solution_primary direct
_atom_sites_solution_secondary difmap
_audit_creation_method SHELXL-97
_cell_angle_alpha 90.00
_cell_angle_beta 124.79(2)
_cell_angle_gamma 90.00
_cell_formula_units_Z 4
_cell_length_a 14.542(7)
_cell_length_b 13.030(6)
_cell_length_c 19.490(7)
_cell_measurement_reflns_used 1024
_cell_measurement_temperature 100(2)
_cell_measurement_theta_max 28.58
_cell_measurement_theta_min 1.71
_cell_volume 3033(2)
_computing_structure_refinement 'SHELXL-97 (Sheldrick, 1997)'
_computing_structure_solution 'SHELXS-97 (Sheldrick, 1990)'
_diffrn_ambient_temperature 100(2)
_diffrn_measured_fraction_theta_full 0.961
_diffrn_measured_fraction_theta_max 0.961
_diffrn_radiation_monochromator graphite
_diffrn_radiation_source 'fine-focus sealed tube'
_diffrn_radiation_type MoK\a
_diffrn_radiation_wavelength 0.71073
_diffrn_reflns_av_R_equivalents 0.0511
_diffrn_reflns_av_sigmaI/netI 0.0552
_diffrn_reflns_limit_h_max 19
_diffrn_reflns_limit_h_min -19
_diffrn_reflns_limit_k_max 17
_diffrn_reflns_limit_k_min -17
_diffrn_reflns_limit_l_max 25
_diffrn_reflns_limit_l_min -25
_diffrn_reflns_number 35200
_diffrn_reflns_theta_full 28.58
_diffrn_reflns_theta_max 28.58
_diffrn_reflns_theta_min 1.71
_exptl_absorpt_coefficient_mu 1.654
_exptl_absorpt_correction_T_max 0.6923
_exptl_absorpt_correction_T_min 0.5874
_exptl_absorpt_correction_type multi-scan
_exptl_absorpt_process_details
;
absorption corrections were made based on correspondance of
equivalent intensities usingprogram SADABS (G. Sheldrick, Bruker 
Analytical X-ray Systems, Madison, WI)
;
_exptl_crystal_density_diffrn 1.771
_exptl_crystal_density_method 'not measured'
_exptl_crystal_F_000 1616
_exptl_crystal_size_max 0.36
_exptl_crystal_size_mid 0.28
_exptl_crystal_size_min 0.24
_refine_diff_density_max 1.267
_refine_diff_density_min -0.908
_refine_diff_density_rms 0.125
_refine_ls_extinction_method none
_refine_ls_goodness_of_fit_ref 1.012
_refine_ls_hydrogen_treatment constr
_refine_ls_matrix_type full
_refine_ls_number_parameters 362
_refine_ls_number_reflns 7462
_refine_ls_number_restraints 0
_refine_ls_restrained_S_all 1.012
_refine_ls_R_factor_all 0.0577
_refine_ls_R_factor_gt 0.0430
_refine_ls_shift/su_max 0.001
_refine_ls_shift/su_mean 0.000
_refine_ls_structure_factor_coef Fsqd
_refine_ls_weighting_details 'calc w=1/[\s^2^(Fo^2^)+(0.0391P)^2^+0.0000P] where P=(Fo^2^+2Fc^2^)/3'
_refine_ls_weighting_scheme calc
_refine_ls_wR_factor_gt 0.0825
_refine_ls_wR_factor_ref 0.0858
_reflns_number_gt 5912
_reflns_number_total 7462
_reflns_threshold_expression >2sigma(I)
_cod_data_source_file om5004489_si_001.cif
_cod_data_source_block compound_3c
_cod_original_sg_symbol_H-M P21/c
_cod_database_code 4083716

loop_
_symmetry_equiv_pos_as_xyz
'x, y, z'
'-x, y+1/2, -z+1/2'
'-x, -y, -z'
'x, -y-1/2, z-1/2'

loop_
_atom_site_label
_atom_site_type_symbol
_atom_site_fract_x
_atom_site_fract_y
_atom_site_fract_z
_atom_site_U_iso_or_equiv
_atom_site_adp_type
_atom_site_occupancy
_atom_site_symmetry_multiplicity
_atom_site_calc_flag
_atom_site_refinement_flags
C1 C 0.3144(3) 0.0784(3) 0.6717(2) 0.0236(8) Uani 1 1 d .
H1A H 0.2968 0.0283 0.7002 0.035 Uiso 1 1 calc R
H1B H 0.3956 0.0815 0.6998 0.035 Uiso 1 1 calc R
H1C H 0.2784 0.0577 0.6134 0.035 Uiso 1 1 calc R
C2 C 0.1002(3) 0.1895(3) 0.4884(2) 0.0211(8) Uani 1 1 d .
C3 C 0.0058(3) 0.1597(3) 0.4142(2) 0.0279(9) Uani 1 1 d .
H3 H 0.0024 0.1651 0.3642 0.034 Uiso 1 1 calc R
C4 C -0.0839(3) 0.1224(3) 0.4115(2) 0.0304(9) Uani 1 1 d .
H4 H -0.1499 0.1016 0.3601 0.036 Uiso 1 1 calc R
C5 C -0.0765(3) 0.1156(3) 0.4846(2) 0.0268(9) Uani 1 1 d .
H5 H -0.1382 0.0905 0.4841 0.032 Uiso 1 1 calc R
C6 C 0.0196(3) 0.1447(3) 0.5585(2) 0.0237(8) Uani 1 1 d .
C7 C 0.1979(3) 0.2354(3) 0.4940(2) 0.0268(9) Uani 1 1 d .
H7A H 0.2110 0.3049 0.5170 0.040 Uiso 1 1 calc R
H7B H 0.1828 0.2383 0.4382 0.040 Uiso 1 1 calc R
H7C H 0.2645 0.1932 0.5306 0.040 Uiso 1 1 calc R
C8 C 0.0314(3) 0.1379(3) 0.6385(2) 0.0290(9) Uani 1 1 d .
H8A H 0.0939 0.0922 0.6765 0.043 Uiso 1 1 calc R
H8B H -0.0379 0.1105 0.6289 0.043 Uiso 1 1 calc R
H8C H 0.0459 0.2063 0.6635 0.043 Uiso 1 1 calc R
C9 C 0.1631(3) 0.5043(3) 0.5390(2) 0.0257(9) Uani 1 1 d .
H9A H 0.1068 0.4515 0.5269 0.031 Uiso 1 1 calc R
H9B H 0.1940 0.4871 0.5065 0.031 Uiso 1 1 calc R
C10 C 0.1080(3) 0.6059(3) 0.5122(2) 0.0287(9) Uani 1 1 d .
H10A H 0.0786 0.6239 0.5451 0.043 Uiso 1 1 calc R
H10B H 0.0462 0.6033 0.4528 0.043 Uiso 1 1 calc R
H10C H 0.1625 0.6577 0.5209 0.043 Uiso 1 1 calc R
C11 C 0.0974(3) 0.5213(3) 0.7319(2) 0.0257(9) Uani 1 1 d .
H11A H 0.1473 0.5410 0.7915 0.031 Uiso 1 1 calc R
H11B H 0.0790 0.4476 0.7286 0.031 Uiso 1 1 calc R
C12 C -0.0069(3) 0.5840(3) 0.6893(2) 0.0278(9) Uani 1 1 d .
H12A H 0.0125 0.6570 0.6955 0.042 Uiso 1 1 calc R
H12B H -0.0477 0.5699 0.7146 0.042 Uiso 1 1 calc R
H12C H -0.0542 0.5662 0.6298 0.042 Uiso 1 1 calc R
C13 C 0.3634(3) 0.4673(3) 0.7894(2) 0.0193(8) Uani 1 1 d .
C14 C 0.3905(3) 0.5649(3) 0.8238(2) 0.0208(8) Uani 1 1 d .
H14 H 0.3408 0.6203 0.7938 0.025 Uiso 1 1 calc R
C15 C 0.4889(3) 0.5828(3) 0.9013(2) 0.0222(8) Uani 1 1 d .
H15 H 0.5072 0.6504 0.9235 0.027 Uiso 1 1 calc R
C16 C 0.5601(3) 0.5030(3) 0.9460(2) 0.0200(8) Uani 1 1 d .
C17 C 0.5324(3) 0.4057(3) 0.9112(2) 0.0208(8) Uani 1 1 d .
H17 H 0.5818 0.3506 0.9424 0.025 Uiso 1 1 calc R
C18 C 0.4362(3) 0.3848(3) 0.8331(2) 0.0191(8) Uani 1 1 d .
C19 C 0.6669(3) 0.5179(3) 1.0295(2) 0.0253(9) Uani 1 1 d .
H19A H 0.7280 0.5296 1.0227 0.038 Uiso 1 1 calc R
H19B H 0.6831 0.4566 1.0637 0.038 Uiso 1 1 calc R
H19C H 0.6601 0.5775 1.0570 0.038 Uiso 1 1 calc R
C20 C 0.4602(3) 0.1758(3) 0.8842(2) 0.0232(8) Uani 1 1 d .
H20 H 0.5271 0.2088 0.9342 0.028 Uiso 1 1 calc R
C21 C 0.3670(3) 0.1778(3) 0.8969(3) 0.0311(10) Uani 1 1 d .
H21A H 0.3012 0.1426 0.8503 0.047 Uiso 1 1 calc R
H21B H 0.3477 0.2492 0.8993 0.047 Uiso 1 1 calc R
H21C H 0.3918 0.1430 0.9493 0.047 Uiso 1 1 calc R
C22 C 0.4923(3) 0.0661(3) 0.8804(2) 0.0296(9) Uani 1 1 d .
H22A H 0.5217 0.0320 0.9340 0.044 Uiso 1 1 calc R
H22B H 0.5498 0.0663 0.8690 0.044 Uiso 1 1 calc R
H22C H 0.4261 0.0291 0.8357 0.044 Uiso 1 1 calc R
C23 C 0.5333(3) 0.2468(3) 0.7774(2) 0.0223(8) Uani 1 1 d .
H23 H 0.5329 0.1751 0.7588 0.027 Uiso 1 1 calc R
C24 C 0.6508(3) 0.2676(3) 0.8522(3) 0.0320(10) Uani 1 1 d .
H24A H 0.7044 0.2486 0.8391 0.048 Uiso 1 1 calc R
H24B H 0.6655 0.2270 0.8998 0.048 Uiso 1 1 calc R
H24C H 0.6588 0.3407 0.8663 0.048 Uiso 1 1 calc R
C25 C 0.5043(3) 0.3168(3) 0.7057(2) 0.0285(9) Uani 1 1 d .
H25A H 0.5038 0.3882 0.7213 0.043 Uiso 1 1 calc R
H25B H 0.4302 0.2988 0.6563 0.043 Uiso 1 1 calc R
H25C H 0.5602 0.3089 0.6931 0.043 Uiso 1 1 calc R
F1 F 0.2409(2) 0.7289(2) 0.91902(17) 0.0558(8) Uani 1 1 d .
F2 F 0.2526(2) 0.9293(2) 0.93469(15) 0.0483(7) Uani 1 1 d .
F3 F 0.22429(19) 0.94701(18) 0.79015(14) 0.0369(6) Uani 1 1 d .
F4 F 0.2147(2) 0.74869(19) 0.77454(16) 0.0437(7) Uani 1 1 d .
F5 F 0.38710(18) 0.83081(19) 0.90904(14) 0.0375(6) Uani 1 1 d .
F6 F 0.07948(19) 0.84212(19) 0.80057(16) 0.0402(6) Uani 1 1 d .
N1 N 0.1076(2) 0.1800(2) 0.56024(18) 0.0208(7) Uani 1 1 d .
O1 O 0.1794(2) 0.35641(18) 0.67231(15) 0.0213(6) Uani 1 1 d .
O2 O 0.25328(19) 0.5020(2) 0.62802(15) 0.0220(6) Uani 1 1 d .
O3 O 0.15294(19) 0.54012(19) 0.69015(15) 0.0209(6) Uani 1 1 d .
P1 P 0.23149(8) 0.45841(7) 0.69164(6) 0.0192(2) Uani 1 1 d .
P2 P 0.42125(8) 0.25388(7) 0.79353(6) 0.0191(2) Uani 1 1 d .
Pd1 Pd 0.25743(2) 0.21746(2) 0.675679(17) 0.01877(8) Uani 1 1 d .
Sb1 Sb 0.23348(2) 0.83827(2) 0.855147(16) 0.02388(8) Uani 1 1 d .

loop_
_atom_site_aniso_label
_atom_site_aniso_U_11
_atom_site_aniso_U_22
_atom_site_aniso_U_33
_atom_site_aniso_U_23
_atom_site_aniso_U_13
_atom_site_aniso_U_12
C1 0.0200(19) 0.021(2) 0.024(2) 0.0003(16) 0.0091(17) 0.0025(15)
C2 0.022(2) 0.0186(19) 0.023(2) 0.0017(15) 0.0135(17) 0.0044(15)
C3 0.031(2) 0.029(2) 0.020(2) 0.0019(17) 0.0129(18) 0.0060(18)
C4 0.024(2) 0.029(2) 0.025(2) -0.0018(18) 0.0058(18) 0.0006(17)
C5 0.0190(19) 0.027(2) 0.032(2) -0.0009(18) 0.0128(18) -0.0010(16)
C6 0.021(2) 0.020(2) 0.029(2) -0.0006(16) 0.0139(18) 0.0021(15)
C7 0.029(2) 0.027(2) 0.028(2) 0.0018(17) 0.0185(19) 0.0020(17)
C8 0.023(2) 0.033(2) 0.030(2) 0.0001(18) 0.0149(19) -0.0017(17)
C9 0.028(2) 0.029(2) 0.021(2) 0.0011(17) 0.0149(18) -0.0023(17)
C10 0.020(2) 0.035(2) 0.022(2) 0.0003(18) 0.0068(17) -0.0011(18)
C11 0.026(2) 0.030(2) 0.027(2) 0.0023(17) 0.0187(18) 0.0046(17)
C12 0.023(2) 0.034(2) 0.028(2) -0.0018(18) 0.0155(18) 0.0034(17)
C13 0.0176(18) 0.023(2) 0.0197(19) -0.0015(15) 0.0123(16) -0.0013(15)
C14 0.0221(19) 0.0187(19) 0.025(2) 0.0041(15) 0.0158(17) 0.0022(15)
C15 0.028(2) 0.0183(19) 0.025(2) -0.0033(16) 0.0180(18) -0.0041(16)
C16 0.0179(18) 0.025(2) 0.0202(19) -0.0011(15) 0.0127(16) -0.0034(15)
C17 0.0173(18) 0.024(2) 0.0217(19) 0.0041(16) 0.0112(16) 0.0027(15)
C18 0.0209(19) 0.0188(19) 0.0227(19) -0.0009(15) 0.0154(17) -0.0003(15)
C19 0.024(2) 0.024(2) 0.025(2) -0.0020(16) 0.0118(18) -0.0034(16)
C20 0.023(2) 0.023(2) 0.0199(19) -0.0024(16) 0.0103(17) -0.0026(16)
C21 0.037(2) 0.033(2) 0.032(2) 0.0020(19) 0.024(2) -0.0014(19)
C22 0.031(2) 0.026(2) 0.026(2) 0.0035(17) 0.0121(19) -0.0002(17)
C23 0.0174(19) 0.0222(19) 0.028(2) -0.0042(16) 0.0133(17) 0.0002(15)
C24 0.018(2) 0.038(3) 0.037(2) -0.003(2) 0.0140(19) -0.0007(18)
C25 0.027(2) 0.033(2) 0.033(2) 0.0000(18) 0.022(2) -0.0014(18)
F1 0.0462(17) 0.0576(18) 0.0650(19) 0.0340(15) 0.0326(16) 0.0097(14)
F2 0.0442(16) 0.0695(19) 0.0361(15) -0.0168(14) 0.0258(13) 0.0039(14)
F3 0.0379(14) 0.0351(14) 0.0369(14) 0.0062(11) 0.0210(12) -0.0037(11)
F4 0.0353(15) 0.0399(14) 0.0427(15) -0.0154(12) 0.0144(12) 0.0061(11)
F5 0.0190(12) 0.0599(17) 0.0287(13) -0.0008(12) 0.0108(11) 0.0027(11)
F6 0.0214(13) 0.0476(16) 0.0509(16) 0.0024(13) 0.0202(12) 0.0048(11)
N1 0.0170(16) 0.0236(17) 0.0184(16) 0.0009(13) 0.0081(14) 0.0013(13)
O1 0.0171(13) 0.0219(14) 0.0245(14) -0.0004(11) 0.0116(12) 0.0020(10)
O2 0.0163(13) 0.0292(15) 0.0197(13) 0.0009(11) 0.0099(11) 0.0006(11)
O3 0.0191(13) 0.0229(14) 0.0258(14) 0.0021(11) 0.0157(12) 0.0022(11)
P1 0.0158(5) 0.0225(5) 0.0199(5) 0.0004(4) 0.0106(4) 0.0014(4)
P2 0.0165(5) 0.0198(5) 0.0199(5) -0.0008(4) 0.0098(4) -0.0003(4)
Pd1 0.01533(14) 0.02087(15) 0.01918(15) -0.00126(12) 0.00930(12) -0.00043(11)
Sb1 0.02016(14) 0.02780(15) 0.02511(15) 0.00149(11) 0.01376(12) 0.00239(11)

loop_
_atom_type_symbol
_atom_type_description
_atom_type_scat_dispersion_real
_atom_type_scat_dispersion_imag
_atom_type_scat_source
C C 0.0033 0.0016 'International Tables Vol C Tables 4.2.6.8 and 6.1.1.4'
H H 0.0000 0.0000 'International Tables Vol C Tables 4.2.6.8 and 6.1.1.4'
F F 0.0171 0.0103 'International Tables Vol C Tables 4.2.6.8 and 6.1.1.4'
N N 0.0061 0.0033 'International Tables Vol C Tables 4.2.6.8 and 6.1.1.4'
O O 0.0106 0.0060 'International Tables Vol C Tables 4.2.6.8 and 6.1.1.4'
P P 0.1023 0.0942 'International Tables Vol C Tables 4.2.6.8 and 6.1.1.4'
Pd Pd -0.9988 1.0072 'International Tables Vol C Tables 4.2.6.8 and 6.1.1.4'
Sb Sb -0.5866 1.5461 'International Tables Vol C Tables 4.2.6.8 and 6.1.1.4'

loop_
_geom_angle_atom_site_label_1
_geom_angle_atom_site_label_2
_geom_angle_atom_site_label_3
_geom_angle
N1 C2 C3 120.7(4)
N1 C2 C7 117.0(3)
C3 C2 C7 122.3(4)
C4 C3 C2 120.3(4)
C3 C4 C5 118.5(4)
C6 C5 C4 120.2(4)
N1 C6 C5 120.6(4)
N1 C6 C8 117.5(3)
C5 C6 C8 121.9(4)
O2 C9 C10 112.1(3)
O3 C11 C12 108.0(3)
C14 C13 C18 120.1(3)
C14 C13 P1 114.4(3)
C18 C13 P1 125.4(3)
C15 C14 C13 120.9(3)
C16 C15 C14 120.0(3)
C15 C16 C17 118.7(3)
C15 C16 C19 122.3(3)
C17 C16 C19 119.0(3)
C18 C17 C16 123.2(3)
C17 C18 C13 117.1(3)
C17 C18 P2 116.6(3)
C13 C18 P2 126.2(3)
C21 C20 C22 110.7(3)
C21 C20 P2 109.7(3)
C22 C20 P2 114.3(3)
C24 C23 C25 110.4(3)
C24 C23 P2 116.9(3)
C25 C23 P2 108.8(3)
C6 N1 C2 119.7(3)
C6 N1 Pd1 119.8(3)
C2 N1 Pd1 120.5(2)
P1 O1 Pd1 125.25(15)
C9 O2 P1 120.2(2)
C11 O3 P1 120.8(2)
O1 P1 O3 110.51(14)
O1 P1 O2 115.89(15)
O3 P1 O2 102.60(14)
O1 P1 C13 114.69(16)
O3 P1 C13 107.97(16)
O2 P1 C13 104.21(15)
C20 P2 C23 108.84(18)
C20 P2 C18 102.42(17)
C23 P2 C18 102.44(17)
C20 P2 Pd1 116.06(13)
C23 P2 Pd1 110.25(13)
C18 P2 Pd1 115.71(12)
C1 Pd1 N1 87.04(13)
C1 Pd1 O1 173.59(12)
N1 Pd1 O1 87.44(11)
C1 Pd1 P2 90.57(11)
N1 Pd1 P2 176.22(9)
O1 Pd1 P2 95.10(8)
F2 Sb1 F4 179.07(13)
F2 Sb1 F5 90.15(11)
F4 Sb1 F5 89.67(11)
F2 Sb1 F6 91.03(11)
F4 Sb1 F6 89.15(11)
F5 Sb1 F6 178.51(11)
F2 Sb1 F3 90.02(12)
F4 Sb1 F3 89.07(12)
F5 Sb1 F3 91.20(11)
F6 Sb1 F3 89.70(11)
F2 Sb1 F1 90.39(14)
F4 Sb1 F1 90.52(13)
F5 Sb1 F1 89.42(11)
F6 Sb1 F1 89.67(11)
F3 Sb1 F1 179.25(12)

loop_
_geom_bond_atom_site_label_1
_geom_bond_atom_site_label_2
_geom_bond_distance
C1 Pd1 2.011(4)
C2 N1 1.348(5)
C2 C3 1.364(5)
C2 C7 1.487(5)
C3 C4 1.364(5)
C4 C5 1.370(5)
C5 C6 1.369(5)
C6 N1 1.340(5)
C6 C8 1.472(5)
C9 O2 1.461(4)
C9 C10 1.481(5)
C11 O3 1.457(4)
C11 C12 1.490(5)
C13 C14 1.386(5)
C13 C18 1.405(5)
C13 P1 1.776(4)
C14 C15 1.385(5)
C15 C16 1.372(5)
C16 C17 1.385(5)
C16 C19 1.488(5)
C17 C18 1.385(5)
C18 P2 1.833(4)
C20 C21 1.511(5)
C20 C22 1.519(5)
C20 P2 1.826(4)
C23 C24 1.508(5)
C23 C25 1.513(5)
C23 P2 1.830(4)
F1 Sb1 1.855(3)
F2 Sb1 1.843(2)
F3 Sb1 1.854(2)
F4 Sb1 1.848(2)
F5 Sb1 1.851(2)
F6 Sb1 1.852(2)
N1 Pd1 2.111(3)
O1 P1 1.468(3)
O1 Pd1 2.118(2)
O2 P1 1.552(3)
O3 P1 1.550(3)
P2 Pd1 2.2208(14)

loop_
_geom_torsion_atom_site_label_1
_geom_torsion_atom_site_label_2
_geom_torsion_atom_site_label_3
_geom_torsion_atom_site_label_4
_geom_torsion
N1 C2 C3 C4 1.7(6)
C7 C2 C3 C4 -177.0(4)
C2 C3 C4 C5 0.0(6)
C3 C4 C5 C6 -0.8(6)
C4 C5 C6 N1 -0.1(6)
C4 C5 C6 C8 -179.5(4)
C18 C13 C14 C15 -0.2(5)
P1 C13 C14 C15 177.6(3)
C13 C14 C15 C16 -1.3(5)
C14 C15 C16 C17 1.3(5)
C14 C15 C16 C19 180.0(3)
C15 C16 C17 C18 0.3(5)
C19 C16 C17 C18 -178.5(3)
C16 C17 C18 C13 -1.8(5)
C16 C17 C18 P2 174.1(3)
C14 C13 C18 C17 1.7(5)
P1 C13 C18 C17 -175.9(3)
C14 C13 C18 P2 -173.7(3)
P1 C13 C18 P2 8.7(5)
C5 C6 N1 C2 1.8(5)
C8 C6 N1 C2 -178.8(3)
C5 C6 N1 Pd1 -177.0(3)
C8 C6 N1 Pd1 2.4(4)
C3 C2 N1 C6 -2.6(5)
C7 C2 N1 C6 176.2(3)
C3 C2 N1 Pd1 176.1(3)
C7 C2 N1 Pd1 -5.1(4)
C10 C9 O2 P1 97.4(3)
C12 C11 O3 P1 -153.9(3)
Pd1 O1 P1 O3 -174.97(15)
Pd1 O1 P1 O2 68.9(2)
Pd1 O1 P1 C13 -52.7(2)
C11 O3 P1 O1 46.2(3)
C11 O3 P1 O2 170.3(3)
C11 O3 P1 C13 -80.0(3)
C9 O2 P1 O1 51.2(3)
C9 O2 P1 O3 -69.3(3)
C9 O2 P1 C13 178.2(3)
C14 C13 P1 O1 -154.2(3)
C18 C13 P1 O1 23.5(4)
C14 C13 P1 O3 -30.5(3)
C18 C13 P1 O3 147.2(3)
C14 C13 P1 O2 78.1(3)
C18 C13 P1 O2 -104.2(3)
C21 C20 P2 C23 -178.1(3)
C22 C20 P2 C23 -53.1(3)
C21 C20 P2 C18 73.9(3)
C22 C20 P2 C18 -161.1(3)
C21 C20 P2 Pd1 -53.1(3)
C22 C20 P2 Pd1 71.9(3)
C24 C23 P2 C20 -50.5(3)
C25 C23 P2 C20 -176.4(3)
C24 C23 P2 C18 57.4(3)
C25 C23 P2 C18 -68.5(3)
C24 C23 P2 Pd1 -178.9(3)
C25 C23 P2 Pd1 55.2(3)
C17 C18 P2 C20 45.5(3)
C13 C18 P2 C20 -139.1(3)
C17 C18 P2 C23 -67.3(3)
C13 C18 P2 C23 108.1(3)
C17 C18 P2 Pd1 172.8(2)
C13 C18 P2 Pd1 -11.9(4)
C6 N1 Pd1 C1 98.2(3)
C2 N1 Pd1 C1 -80.6(3)
C6 N1 Pd1 O1 -78.6(3)
C2 N1 Pd1 O1 102.7(3)
P1 O1 Pd1 N1 -134.9(2)
P1 O1 Pd1 P2 42.27(18)
C20 P2 Pd1 C1 -65.21(18)
C23 P2 Pd1 C1 59.09(17)
C18 P2 Pd1 C1 174.72(17)
C20 P2 Pd1 O1 111.80(15)
C23 P2 Pd1 O1 -123.90(15)
C18 P2 Pd1 O1 -8.27(14)
